data_1100976
loop_
_publ_author_name
'Ruili Sang'
'Li Xu'

_publ_section_title
;

A Series of Single, Double, and Triple Me2biim-Bridged Dinuclear,

Trinuclear, and Polymeric Complexes: Syntheses, Crystal Structures, and

Luminescent Properties

;
_journal_name_full 'Inorganic Chemistry'
_journal_page_first 3731
_journal_page_last 3737
_journal_paper_doi 10.1021/ic048280x
_journal_volume 44
_journal_year 2005
_chemical_formula_moiety '[CdCl2(C8N4H10)]n'
_chemical_formula_sum 'C8 H10 Cd Cl2 N4'
_chemical_formula_weight 345.50
_space_group_IT_number 7
_symmetry_cell_setting monoclinic
_symmetry_space_group_name_Hall 'P -2yac'
_symmetry_space_group_name_H-M 'P 1 n 1'
_atom_sites_solution_hydrogens geom
_atom_sites_solution_primary direct
_atom_sites_solution_secondary difmap
_cell_angle_alpha 90.00
_cell_angle_beta 97.240(3)
_cell_angle_gamma 90.00
_cell_formula_units_Z 2
_cell_length_a 8.5217(12)
_cell_length_b 5.1528(8)
_cell_length_c 13.719(2)
_cell_measurement_reflns_used 1236
_cell_measurement_temperature 273(2)
_cell_volume 597.61(15)
_computing_structure_refinement 'SHELXL-97 (Sheldrick, 1997)'
_computing_structure_solution 'SHELXS-97 (Sheldrick, 1990)'
_diffrn_ambient_temperature 273(2)
_diffrn_measured_fraction_theta_full 0.987
_diffrn_measured_fraction_theta_max 0.987
_diffrn_radiation_monochromator graphite
_diffrn_radiation_source 'fine-focus sealed tube'
_diffrn_radiation_type MoK\a
_diffrn_radiation_wavelength 0.71073
_diffrn_reflns_av_R_equivalents 0.0287
_diffrn_reflns_av_sigmaI/netI 0.0328
_diffrn_reflns_limit_h_max 10
_diffrn_reflns_limit_h_min -4
_diffrn_reflns_limit_k_max 6
_diffrn_reflns_limit_k_min -5
_diffrn_reflns_limit_l_max 16
_diffrn_reflns_limit_l_min -16
_diffrn_reflns_number 1769
_diffrn_reflns_theta_full 25.07
_diffrn_reflns_theta_max 25.07
_diffrn_reflns_theta_min 2.67
_exptl_absorpt_coefficient_mu 2.247
_exptl_absorpt_correction_T_max 1.000
_exptl_absorpt_correction_T_min 0.744
_exptl_absorpt_correction_type SADABS
_exptl_crystal_colour colorless
_exptl_crystal_density_diffrn 1.920
_exptl_crystal_density_method 'not measured'
_exptl_crystal_description prism
_exptl_crystal_F_000 336
_exptl_crystal_size_max 0.30
_exptl_crystal_size_mid 0.26
_exptl_crystal_size_min 0.12
_refine_diff_density_max 0.886
_refine_diff_density_min -0.889
_refine_diff_density_rms 0.154
_refine_ls_abs_structure_details 'Flack H D (1983), Acta Cryst. A39, 876-881'
_refine_ls_abs_structure_Flack 0.14(12)
_refine_ls_extinction_method none
_refine_ls_goodness_of_fit_ref 1.136
_refine_ls_hydrogen_treatment mixed
_refine_ls_matrix_type full
_refine_ls_number_parameters 136
_refine_ls_number_reflns 1285
_refine_ls_number_restraints 2
_refine_ls_restrained_S_all 1.135
_refine_ls_R_factor_all 0.0513
_refine_ls_R_factor_gt 0.0443
_refine_ls_shift/su_max 3.214
_refine_ls_shift/su_mean 0.179
_refine_ls_structure_factor_coef Fsqd
_refine_ls_weighting_details 'calc w=1/[\s^2^(Fo^2^)+(0.1000P)^2^+0.0000P] where P=(Fo^2^+2Fc^2^)/3'
_refine_ls_weighting_scheme calc
_refine_ls_wR_factor_gt 0.1243
_refine_ls_wR_factor_ref 0.1358
_reflns_number_gt 1125
_reflns_number_total 1285
_reflns_threshold_expression >2sigma(I)
_cod_data_source_file ic048280xsi20041208_095610_3.cif
_cod_data_source_block '[CdCl2(N,N'-Dimethylbiimidazole]n(3)'
_cod_original_cell_volume 597.59(15)
_cod_database_code 1100976

loop_
_symmetry_equiv_pos_as_xyz
'x, y, z'
'x+1/2, -y, z+1/2'

loop_
_atom_site_label
_atom_site_type_symbol
_atom_site_fract_x
_atom_site_fract_y
_atom_site_fract_z
_atom_site_U_iso_or_equiv
_atom_site_adp_type
_atom_site_occupancy
_atom_site_symmetry_multiplicity
_atom_site_calc_flag
_atom_site_refinement_flags
_atom_site_disorder_assembly
_atom_site_disorder_group
Cd1 Cd -0.0057(3) -0.49785(12) -0.5886(2) 0.0397(3) Uani 1 1 d . . .
Cl1 Cl 0.2464(4) -0.2848(7) -0.5640(2) 0.0643(9) Uani 1 1 d . . .
Cl2 Cl -0.1219(4) -0.7050(6) -0.4584(2) 0.0626(9) Uani 1 1 d . . .
N1 N 0.0214(10) -0.7505(15) -0.7183(7) 0.038(2) Uani 1 1 d . . .
N2 N -0.0109(17) -1.0280(15) -0.8410(9) 0.042(3) Uani 1 1 d . . .
N3 N -0.2051(11) -0.2320(14) -0.6523(7) 0.039(2) Uani 1 1 d . . .
N4 N -0.3537(15) 0.0450(19) -0.7423(9) 0.044(3) Uani 1 1 d . . .
C1 C -0.0682(16) -0.943(2) -0.7594(10) 0.039(3) Uani 1 1 d . . .
C2 C 0.1190(16) -0.879(3) -0.8529(10) 0.055(3) Uani 1 1 d . . .
H2A H 0.1812 -0.8913 -0.9038 0.066 Uiso 1 1 calc R . .
C3 C 0.1382(14) -0.718(2) -0.7792(9) 0.048(3) Uani 1 1 d . . .
H3A H 0.2196 -0.5974 -0.7687 0.057 Uiso 1 1 calc R . .
C4 C -0.083(2) -1.226(2) -0.9098(9) 0.059(4) Uani 1 1 d . . .
H4A H -0.1730 -1.3010 -0.8843 0.088 Uiso 1 1 calc R . .
H4B H -0.0072 -1.3595 -0.9176 0.088 Uiso 1 1 calc R . .
H4C H -0.1170 -1.1474 -0.9723 0.088 Uiso 1 1 calc R . .
C5 C -0.2068(16) -0.0465(19) -0.7186(8) 0.035(2) Uani 1 1 d . . .
C6 C -0.3577(16) -0.257(2) -0.6313(8) 0.053(3) Uani 1 1 d . . .
H6A H -0.3919 -0.3718 -0.5861 0.064 Uiso 1 1 calc R . .
C7 C -0.4505(16) -0.085(3) -0.6881(11) 0.055(3) Uani 1 1 d . . .
H7A H -0.5590 -0.0622 -0.6894 0.067 Uiso 1 1 calc R . .
C8 C -0.4080(18) 0.244(2) -0.8147(11) 0.057(3) Uani 1 1 d . . .
H8A H -0.3191 0.3128 -0.8427 0.085 Uiso 1 1 calc R . .
H8B H -0.4592 0.3808 -0.7833 0.085 Uiso 1 1 calc R . .
H8C H -0.4815 0.1684 -0.8657 0.085 Uiso 1 1 calc R . .

loop_
_atom_site_aniso_label
_atom_site_aniso_U_11
_atom_site_aniso_U_22
_atom_site_aniso_U_33
_atom_site_aniso_U_23
_atom_site_aniso_U_13
_atom_site_aniso_U_12
Cd1 0.0321(4) 0.0513(5) 0.0359(4) 0.0032(3) 0.0049(3) -0.0075(3)
Cl1 0.0425(19) 0.085(2) 0.0650(19) 0.0005(18) 0.0047(16) -0.0254(17)
Cl2 0.064(2) 0.075(2) 0.0515(17) 0.0119(15) 0.0180(16) -0.0221(19)
N1 0.020(5) 0.047(5) 0.048(5) -0.002(4) 0.007(4) 0.001(4)
N2 0.047(7) 0.043(5) 0.040(6) -0.006(4) 0.020(5) 0.005(4)
N3 0.033(5) 0.038(4) 0.043(5) 0.004(4) 0.002(4) 0.002(4)
N4 0.035(6) 0.052(6) 0.046(6) 0.007(4) 0.011(5) 0.001(4)
C1 0.040(7) 0.041(5) 0.039(6) 0.007(5) 0.013(5) 0.005(5)
C2 0.042(8) 0.076(8) 0.053(7) 0.012(8) 0.025(6) 0.011(7)
C3 0.032(6) 0.054(6) 0.060(7) 0.008(6) 0.018(5) 0.004(5)
C4 0.080(11) 0.048(7) 0.048(7) -0.001(5) 0.011(7) 0.007(6)
C5 0.037(7) 0.038(5) 0.029(5) 0.001(4) 0.000(5) -0.006(4)
C6 0.057(9) 0.066(8) 0.038(6) 0.002(5) 0.012(6) -0.019(6)
C7 0.030(7) 0.075(8) 0.065(8) 0.007(8) 0.021(6) 0.006(7)
C8 0.051(8) 0.043(7) 0.072(9) 0.015(5) -0.010(7) 0.008(6)

loop_
_atom_type_symbol
_atom_type_description
_atom_type_scat_dispersion_real
_atom_type_scat_dispersion_imag
_atom_type_scat_source
C C 0.0033 0.0016 'International Tables Vol C Tables 4.2.6.8 and 6.1.1.4'
H H 0.0000 0.0000 'International Tables Vol C Tables 4.2.6.8 and 6.1.1.4'
N N 0.0061 0.0033 'International Tables Vol C Tables 4.2.6.8 and 6.1.1.4'
Cd Cd -0.8075 1.2024 'International Tables Vol C Tables 4.2.6.8 and 6.1.1.4'
Cl Cl 0.1484 0.1585 'International Tables Vol C Tables 4.2.6.8 and 6.1.1.4'

loop_
_geom_angle_atom_site_label_1
_geom_angle_atom_site_label_2
_geom_angle_atom_site_label_3
_geom_angle
_geom_angle_site_symmetry_1
_geom_angle_site_symmetry_3
_geom_angle_publ_flag
N1 Cd1 N3 101.1(3) . . ?
N1 Cd1 Cl1 101.4(3) . . ?
N3 Cd1 Cl1 113.1(2) . . ?
N1 Cd1 Cl2 115.2(2) . . ?
N3 Cd1 Cl2 101.3(3) . . ?
Cl1 Cd1 Cl2 123.01(17) . . ?
C1 N1 C3 104.5(9) . . ?
C1 N1 Cd1 131.1(8) . . ?
C3 N1 Cd1 124.2(7) . . ?
C1 N2 C2 107.4(11) . . ?
C1 N2 C4 126.2(13) . . ?
C2 N2 C4 126.1(12) . . ?
C5 N3 C6 106.6(10) . . ?
C5 N3 Cd1 130.2(8) . . ?
C6 N3 Cd1 123.0(7) . . ?
C5 N4 C7 107.9(10) . . ?
C5 N4 C8 128.2(12) . . ?
C7 N4 C8 123.9(12) . . ?
N1 C1 N2 110.2(11) . . ?
N1 C1 C5 123.7(11) . 1_545 ?
N2 C1 C5 126.2(11) . 1_545 ?
C3 C2 N2 106.7(11) . . ?
C2 C3 N1 111.2(10) . . ?
N3 C5 N4 110.6(11) . . ?
N3 C5 C1 126.0(11) . 1_565 ?
N4 C5 C1 123.4(10) . 1_565 ?
C7 C6 N3 108.4(10) . . ?
N4 C7 C6 106.6(12) . . ?

loop_
_geom_bond_atom_site_label_1
_geom_bond_atom_site_label_2
_geom_bond_distance
_geom_bond_site_symmetry_2
_geom_bond_publ_flag
Cd1 N1 2.240(9) . ?
Cd1 N3 2.270(9) . ?
Cd1 Cl1 2.398(4) . ?
Cd1 Cl2 2.400(4) . ?
N1 C1 1.332(16) . ?
N1 C3 1.388(13) . ?
N2 C1 1.349(18) . ?
N2 C2 1.373(19) . ?
N2 C4 1.473(17) . ?
N3 C5 1.318(14) . ?
N3 C6 1.373(16) . ?
N4 C5 1.339(19) . ?
N4 C7 1.356(19) . ?
N4 C8 1.461(15) . ?
C1 C5 1.469(19) 1_545 ?
C2 C3 1.303(19) . ?
C5 C1 1.469(19) 1_565 ?
C6 C7 1.36(2) . ?
